data_1004041
loop_
_publ_author_name
'Barbier, P'
'Parent, Y'
'Mairesse, G'

_publ_section_title
;
Crystal structure of K~3~ N (S O~3~)~2~ H~2~ O (I) and refinement of
the crystal structure of K~2~ N H (S O~3~)~2~ (II)
;
_journal_coden_ASTM ACBCAR
_journal_name_full 'Acta Crystallographica B (24,1968-38,1982)'
_journal_page_first 1308
_journal_page_last 1312
_journal_paper_doi 10.1107/S0567740879006324
_journal_volume 35
_journal_year 1979
_chemical_formula_structural 'K3 N (S O3)2 H2 O'
_chemical_formula_sum 'H2 K3 N O7 S2'
_chemical_name_systematic 'Tripotassium imidobis(sulfonate) hydrate'
_space_group_IT_number 2
_symmetry_cell_setting triclinic
_symmetry_Int_Tables_number 2
_symmetry_space_group_name_Hall '-P 1'
_symmetry_space_group_name_H-M 'P -1'
_cell_angle_alpha 103.36(3)
_cell_angle_beta 90.98(3)
_cell_angle_gamma 97.86(3)
_cell_formula_units_Z 2
_cell_length_a 8.126(4)
_cell_length_b 7.978(3)
_cell_length_c 6.762(4)
_cell_volume 422.0
_refine_ls_R_factor_all 0.029
_cod_database_code 1004041

loop_
_symmetry_equiv_pos_as_xyz
x,y,z
-x,-y,-z

loop_
_atom_site_label
_atom_site_type_symbol
_atom_site_symmetry_multiplicity
_atom_site_Wyckoff_symbol
_atom_site_fract_x
_atom_site_fract_y
_atom_site_fract_z
_atom_site_occupancy
_atom_site_attached_hydrogens
_atom_site_calc_flag
K1 K1+ 2 i 0.24092(6) -0.05563(6) 0.3129 1. 0 d
K2 K1+ 2 i 0.93601(6) 0.65553(6) 0.80156 1. 0 d
K3 K1+ 2 i 0.57643(6) 0.32638(6) 0.33233(8) 1. 0 d
N1 N3- 2 i 0.8774(2) 0.8734(2) 0.2492(3) 1. 0 d
S1 S6+ 2 i 0.72283(6) 0.93780(6) 0.15114(7) 1. 0 d
S2 S6+ 2 i 0.85435(6) 0.69344(6) 0.31988(7) 1. 0 d
O1 O2- 2 i 0.6625(2) 0.8143(2) -0.0404(3) 1. 0 d
O2 O2- 2 i 0.7903(2) 1.1064(2) 0.1139(3) 1. 0 d
O3 O2- 2 i 0.5896(2) 0.9582(2) 0.2952(3) 1. 0 d
O4 O2- 2 i 0.8024(2) 0.5430(2) 0.1462(2) 1. 0 d
O5 O2- 2 i 0.7322(2) 0.6938(2) 0.4784(2) 1. 0 d
O6 O2- 2 i 1.0198(2) 0.6825(2) 0.4007(2) 1. 0 d
O7 O2- 2 i 0.3906(2) 0.5995(3) 0.2284(3) 1. 0 d
H1 H1+ 2 i 0.356(4) 0.562(4) 0.120(5) 1. 0 d
H2 H1+ 2 i 0.462(4) 0.665(4) 0.209(5) 1. 0 d

loop_
_atom_type_symbol
_atom_type_oxidation_number
K1+ 1.000
N3- -3.000
S6+ 6.000
O2- -2.000
H1+ 1.000
